data_4300784
loop_
_publ_author_name
'Gerd Fischer'
'Sebastian Herler'
'Peter Mayer'
'Axel Schulz'
'Alexander Villinger'
'Jan J. Weigand'

_publ_contact_author_address
;

Department Chemie und Biochemie

Ludwig-Maximilians Universit\"at

Butenandtstra\&se 5-13 (Haus F)

D-81377 M\"unchen

Bundesrepublik Deutschland

;
_publ_contact_author_email lex@cup.uni-muenchen.de
_publ_contact_author_fax +49-89-2180-77492
_publ_contact_author_name 'Axel Schulz'
_publ_section_title
;

Mono-, Di-, and Tricoordinated Phosphorus Attached to a N-N Unit: An

Experimental and Theoretical Study

;
_journal_name_full 'Inorganic Chemistry'
_journal_page_first 1740
_journal_page_last 1751
_journal_paper_doi 10.1021/ic048286m
_journal_volume 44
_journal_year 2005
_chemical_formula_moiety 'Mg CL2 C8 H16 O2, 2(Mg N2 P O3 Si3 C13 H35)'
_chemical_formula_sum 'C34 H86 Cl2 Mg3 N4 O8 P2 Si6'
_chemical_formula_weight 1053.35
_space_group_IT_number 14
_symmetry_cell_setting monoclinic
_symmetry_Int_Tables_number 14
_symmetry_space_group_name_Hall '-P 2yn'
_symmetry_space_group_name_H-M 'P 1 21/n 1'
_atom_sites_solution_hydrogens geom
_atom_sites_solution_primary direct
_atom_sites_solution_secondary difmap
_audit_author_name 'Albrecht, S.'
_audit_block_code Mg_PO2_NTMS_thf_in125_schulz
_audit_creation_date 17-Mar-04
_audit_creation_method 'form98_non/compatible with shelxl97-2'
_audit_update_record 23-Jun-04
_cell_angle_alpha 90.00
_cell_angle_beta 98.47(3)
_cell_angle_gamma 90.00
_cell_formula_units_Z 4
_cell_length_a 13.669(3)
_cell_length_b 27.625(6)
_cell_length_c 15.347(3)
_cell_measurement_reflns_used 92291
_cell_measurement_temperature 293(2)
_cell_measurement_theta_max 27.485
_cell_measurement_theta_min 3.134
_cell_volume 5732(2)
_computing_cell_refinement 'HKL Scalepack (Otwinowski & Minor 1997)'
_computing_data_collection 'Collect (Nonius BV, 1997-2000)'
_computing_data_reduction 'HKL Denzo and Scalepack (Otwinowski & Minor 1997)'
_computing_structure_refinement 'SHELXL-97 (G. M. Sheldrick. University of G\"ottingen, 97-2 version)'
_computing_structure_solution
;

A. Altomare, M. C. Burla, M. Camalli, G. L. Cascarano, C. Giacovazzo, A.

Guagliardi, A. G. G. Moliterni, G. Polidori, R. Spagna: SIR97: a new tool for

crystal structure determination and refinement; J. Appl. Crystallogr. 1999,

32, 115-119.

;
_diffrn_ambient_temperature 293(2)
_diffrn_detector_area_resol_mean 9
_diffrn_measured_fraction_theta_full 0.995
_diffrn_measured_fraction_theta_max 0.995
_diffrn_measurement_device '95mm CCD camera on \k-goniostat'
_diffrn_measurement_device_type KappaCCD
_diffrn_orient_matrix_type 'by Nonius Collect from scalepack cell'
_diffrn_orient_matrix_UB_11 0.0596458
_diffrn_orient_matrix_UB_12 0.0171980
_diffrn_orient_matrix_UB_13 -0.0151169
_diffrn_orient_matrix_UB_21 -0.0421936
_diffrn_orient_matrix_UB_22 0.0283028
_diffrn_orient_matrix_UB_23 -0.0219273
_diffrn_orient_matrix_UB_31 0.0115231
_diffrn_orient_matrix_UB_32 0.0146150
_diffrn_orient_matrix_UB_33 0.0602521
_diffrn_radiation_collimation 0.6
_diffrn_radiation_monochromator graphite
_diffrn_radiation_source 'rotating anode'
_diffrn_radiation_type MoK\a
_diffrn_radiation_wavelength 0.71073
_diffrn_reflns_av_R_equivalents 0.0970
_diffrn_reflns_av_sigmaI/netI 0.0601
_diffrn_reflns_limit_h_max 17
_diffrn_reflns_limit_h_min -17
_diffrn_reflns_limit_k_max 35
_diffrn_reflns_limit_k_min -35
_diffrn_reflns_limit_l_max 19
_diffrn_reflns_limit_l_min -19
_diffrn_reflns_number 83838
_diffrn_reflns_theta_full 27.52
_diffrn_reflns_theta_max 27.52
_diffrn_reflns_theta_min 3.20
_diffrn_source_current 90.00
_diffrn_source_power 4.050
_diffrn_source_type 'FR 591 generator'
_diffrn_source_voltage 45.00
_exptl_absorpt_coefficient_mu 0.371
_exptl_absorpt_correction_T_max 0.9229
_exptl_absorpt_correction_T_min 0.8911
_exptl_absorpt_correction_type numerical
_exptl_absorpt_process_details 'Absorption correction with XRed, rev 1.09, STOE (Darmstadt, Germany)'
_exptl_crystal_colour yellow
_exptl_crystal_density_diffrn 1.2206(4)
_exptl_crystal_density_method 'not measured'
_exptl_crystal_description platelet
_exptl_crystal_F_000 2264
_exptl_crystal_size_max 0.36
_exptl_crystal_size_mid 0.20
_exptl_crystal_size_min 0.10
_refine_diff_density_max 0.472
_refine_diff_density_min -0.458
_refine_diff_density_rms 0.085
_refine_ls_extinction_method none
_refine_ls_goodness_of_fit_ref 1.037
_refine_ls_hydrogen_treatment mixed
_refine_ls_matrix_type full
_refine_ls_number_parameters 532
_refine_ls_number_reflns 13116
_refine_ls_number_restraints 0
_refine_ls_restrained_S_all 1.037
_refine_ls_R_factor_all 0.0829
_refine_ls_R_factor_gt 0.0509
_refine_ls_shift/su_max 0.001
_refine_ls_shift/su_mean 0.000
_refine_ls_structure_factor_coef Fsqd
_refine_ls_weighting_details 'calc w=1/[\s^2^(Fo^2^)+(0.0727P)^2^+1.8678P] where P=(Fo^2^+2Fc^2^)/3'
_refine_ls_weighting_scheme calc
_refine_ls_wR_factor_gt 0.1264
_refine_ls_wR_factor_ref 0.1408
_reflns_number_gt 9196
_reflns_number_total 13116
_reflns_threshold_expression >2sigma(I)
_cod_data_source_file ic048286msi20050120_015118.cif
_cod_data_source_block in125
_cod_original_sg_symbol_H-M 'P 21/n'
_cod_database_code 4300784

loop_
_symmetry_equiv_pos_as_xyz
'x, y, z'
'-x+1/2, y+1/2, -z+1/2'
'-x, -y, -z'
'x-1/2, -y-1/2, z-1/2'

loop_
_atom_site_label
_atom_site_type_symbol
_atom_site_fract_x
_atom_site_fract_y
_atom_site_fract_z
_atom_site_U_iso_or_equiv
_atom_site_adp_type
_atom_site_occupancy
_atom_site_symmetry_multiplicity
_atom_site_calc_flag
_atom_site_refinement_flags
_atom_site_disorder_assembly
_atom_site_disorder_group
C1 C 0.5895(3) 0.16820(12) 0.5502(2) 0.0570(9) Uani 1 1 d . . .
H1A H 0.5356 0.1670 0.5837 0.085 Uiso 1 1 calc R . .
H1B H 0.5647 0.1759 0.4900 0.085 Uiso 1 1 calc R . .
H1C H 0.6358 0.1926 0.5742 0.085 Uiso 1 1 calc R . .
C2 C 0.5586(2) 0.06536(12) 0.4963(2) 0.0518(8) Uani 1 1 d . . .
H2A H 0.5036 0.0627 0.5284 0.078 Uiso 1 1 calc R . .
H2B H 0.5880 0.0341 0.4920 0.078 Uiso 1 1 calc R . .
H2C H 0.5359 0.0775 0.4382 0.078 Uiso 1 1 calc R . .
C3 C 0.7571(2) 0.11146(14) 0.4897(2) 0.0540(9) Uani 1 1 d . . .
H3A H 0.7905 0.0808 0.4918 0.081 Uiso 1 1 calc R . .
H3B H 0.8028 0.1361 0.5138 0.081 Uiso 1 1 calc R . .
H3C H 0.7318 0.1193 0.4296 0.081 Uiso 1 1 calc R . .
C4 C 0.6554(2) -0.02654(11) 0.7024(2) 0.0494(8) Uani 1 1 d . . .
H4A H 0.6613 -0.0216 0.7649 0.074 Uiso 1 1 calc R . .
H4B H 0.6247 -0.0573 0.6875 0.074 Uiso 1 1 calc R . .
H4C H 0.6158 -0.0012 0.6724 0.074 Uiso 1 1 calc R . .
C5 C 0.7634(3) -0.03509(11) 0.5470(2) 0.0547(9) Uani 1 1 d . . .
H5A H 0.8268 -0.0351 0.5271 0.082 Uiso 1 1 calc R . .
H5B H 0.7235 -0.0095 0.5184 0.082 Uiso 1 1 calc R . .
H5C H 0.7312 -0.0656 0.5330 0.082 Uiso 1 1 calc R . .
C6 C 0.8504(3) -0.07815(11) 0.7246(2) 0.0553(9) Uani 1 1 d . . .
H6A H 0.9158 -0.0790 0.7089 0.083 Uiso 1 1 calc R . .
H6B H 0.8165 -0.1077 0.7065 0.083 Uiso 1 1 calc R . .
H6C H 0.8547 -0.0746 0.7873 0.083 Uiso 1 1 calc R . .
C7 C 0.9979(2) 0.08752(13) 0.6193(2) 0.0509(8) Uani 1 1 d . . .
H7A H 0.9586 0.0844 0.5623 0.076 Uiso 1 1 calc R . .
H7B H 1.0668 0.0870 0.6130 0.076 Uiso 1 1 calc R . .
H7C H 0.9825 0.1176 0.6456 0.076 Uiso 1 1 calc R . .
C8 C 1.0438(2) 0.04008(13) 0.8018(2) 0.0530(9) Uani 1 1 d . . .
H8A H 1.0275 0.0132 0.8367 0.080 Uiso 1 1 calc R . .
H8B H 1.0288 0.0698 0.8295 0.080 Uiso 1 1 calc R . .
H8C H 1.1130 0.0391 0.7970 0.080 Uiso 1 1 calc R . .
C10 C 0.8407(2) 0.23282(13) 0.6460(2) 0.0501(8) Uani 1 1 d . . .
H10A H 0.9008 0.2159 0.6674 0.075 Uiso 1 1 calc R . .
H10B H 0.8545 0.2585 0.6074 0.075 Uiso 1 1 calc R . .
H10C H 0.7942 0.2107 0.6143 0.075 Uiso 1 1 calc R . .
C11 C 0.6706(2) 0.29108(11) 0.6961(2) 0.0465(8) Uani 1 1 d . . .
H11A H 0.6416 0.3048 0.7438 0.070 Uiso 1 1 calc R . .
H11B H 0.6250 0.2686 0.6643 0.070 Uiso 1 1 calc R . .
H11C H 0.6852 0.3164 0.6572 0.070 Uiso 1 1 calc R . .
C12 C 0.8789(3) 0.30465(11) 0.7934(2) 0.0563(9) Uani 1 1 d . . .
H12A H 0.8546 0.3192 0.8429 0.084 Uiso 1 1 calc R . .
H12B H 0.8880 0.3293 0.7512 0.084 Uiso 1 1 calc R . .
H12C H 0.9409 0.2890 0.8130 0.084 Uiso 1 1 calc R . .
C13 C 0.4356(2) 0.18815(12) 0.9361(2) 0.0516(8) Uani 1 1 d . . .
H13A H 0.4629 0.1840 0.9970 0.077 Uiso 1 1 calc R . .
H13B H 0.4467 0.1594 0.9039 0.077 Uiso 1 1 calc R . .
H13C H 0.3658 0.1941 0.9315 0.077 Uiso 1 1 calc R . .
C14 C 0.4461(2) 0.25055(12) 0.7714(2) 0.0493(8) Uani 1 1 d . . .
H14A H 0.4787 0.2778 0.7498 0.074 Uiso 1 1 calc R . .
H14B H 0.3763 0.2568 0.7656 0.074 Uiso 1 1 calc R . .
H14C H 0.4574 0.2223 0.7379 0.074 Uiso 1 1 calc R . .
C15 C 0.4560(3) 0.29646(13) 0.9426(2) 0.0596(9) Uani 1 1 d . . .
H15A H 0.4861 0.3241 0.9197 0.089 Uiso 1 1 calc R . .
H15B H 0.4759 0.2947 1.0052 0.089 Uiso 1 1 calc R . .
H15C H 0.3853 0.2994 0.9301 0.089 Uiso 1 1 calc R . .
C16 C 0.7017(3) 0.33049(12) 0.9724(3) 0.0675(10) Uani 1 1 d . . .
H16A H 0.6356 0.3431 0.9601 0.101 Uiso 1 1 calc R . .
H16B H 0.7345 0.3349 0.9219 0.101 Uiso 1 1 calc R . .
H16C H 0.7373 0.3474 1.0219 0.101 Uiso 1 1 calc R . .
C17 C 0.6441(3) 0.25793(15) 1.1037(2) 0.0656(11) Uani 1 1 d . . .
H17A H 0.5767 0.2689 1.0951 0.098 Uiso 1 1 calc R . .
H17B H 0.6821 0.2769 1.1490 0.098 Uiso 1 1 calc R . .
H17C H 0.6464 0.2245 1.1211 0.098 Uiso 1 1 calc R . .
C19 C 0.8315(2) -0.02266(10) 0.9499(2) 0.0428(7) Uani 1 1 d . . .
H19A H 0.8958 -0.0175 0.9849 0.051 Uiso 1 1 calc R . .
H19B H 0.8363 -0.0156 0.8888 0.051 Uiso 1 1 calc R . .
C20 C 0.7976(3) -0.07396(12) 0.9596(3) 0.0718(11) Uani 1 1 d . . .
H20A H 0.7867 -0.0899 0.9027 0.086 Uiso 1 1 calc R . .
H20B H 0.8470 -0.0920 0.9984 0.086 Uiso 1 1 calc R . .
C21 C 0.7092(4) -0.07132(15) 0.9952(5) 0.143(3) Uani 1 1 d . . .
H21A H 0.7145 -0.0914 1.0475 0.171 Uiso 1 1 calc R . .
H21B H 0.6555 -0.0838 0.9528 0.171 Uiso 1 1 calc R . .
C23 C 0.7876(3) 0.08410(19) 1.1515(2) 0.0826(14) Uani 1 1 d . . .
H23A H 0.7973 0.0499 1.1640 0.099 Uiso 1 1 calc R . .
H23B H 0.8501 0.0979 1.1410 0.099 Uiso 1 1 calc R . .
C24 C 0.6311(4) 0.1146(2) 1.1031(3) 0.109(2) Uani 1 1 d . . .
H24A H 0.5714 0.0956 1.0870 0.130 Uiso 1 1 calc R . .
H24B H 0.6214 0.1462 1.0756 0.130 Uiso 1 1 calc R . .
C25 C 0.7532(5) 0.1080(3) 1.2241(3) 0.176(4) Uani 1 1 d . . .
H25A H 0.7616 0.0869 1.2752 0.212 Uiso 1 1 calc R . .
H25B H 0.7914 0.1372 1.2390 0.212 Uiso 1 1 calc R . .
C26 C 0.6543(5) 0.1195(3) 1.2010(3) 0.174(4) Uani 1 1 d . . .
H26A H 0.6420 0.1524 1.2188 0.208 Uiso 1 1 calc R . .
H26B H 0.6134 0.0977 1.2297 0.208 Uiso 1 1 calc R . .
C27 C 1.0580(2) 0.20275(12) 0.9541(2) 0.0476(8) Uani 1 1 d . . .
H27A H 1.0553 0.1783 0.9990 0.057 Uiso 1 1 calc R . .
H27B H 1.0320 0.2328 0.9739 0.057 Uiso 1 1 calc R . .
C28 C 1.1616(2) 0.20955(15) 0.9371(2) 0.0604(10) Uani 1 1 d . . .
H28A H 1.1852 0.2417 0.9549 0.073 Uiso 1 1 calc R . .
H28B H 1.2050 0.1858 0.9694 0.073 Uiso 1 1 calc R . .
C29 C 1.1590(3) 0.2032(3) 0.8446(3) 0.147(3) Uani 1 1 d . . .
H29A H 1.1739 0.2337 0.8182 0.177 Uiso 1 1 calc R . .
H29B H 1.2089 0.1799 0.8339 0.177 Uiso 1 1 calc R . .
C30 C 1.0640(2) 0.18671(16) 0.8049(2) 0.0650(11) Uani 1 1 d . . .
H30A H 1.0686 0.1541 0.7824 0.078 Uiso 1 1 calc R . .
H30B H 1.0377 0.2077 0.7564 0.078 Uiso 1 1 calc R . .
C31 C 0.3835(2) 0.12265(14) 0.6973(3) 0.0811(14) Uani 1 1 d . . .
H31A H 0.4035 0.1464 0.7430 0.097 Uiso 1 1 calc R . .
H31B H 0.3716 0.1392 0.6410 0.097 Uiso 1 1 calc R . .
C32 C 0.2964(3) 0.0986(2) 0.7137(5) 0.117(2) Uani 1 1 d . . .
H32A H 0.2411 0.1084 0.6702 0.141 Uiso 1 1 calc R . .
H32B H 0.2816 0.1075 0.7715 0.141 Uiso 1 1 calc R . .
C33 C 0.3101(3) 0.04722(17) 0.7094(3) 0.0786(13) Uani 1 1 d . . .
H33A H 0.2636 0.0334 0.6622 0.094 Uiso 1 1 calc R . .
H33B H 0.3000 0.0321 0.7645 0.094 Uiso 1 1 calc R . .
C40 C 0.8266(2) 0.24273(12) 1.0221(2) 0.0462(8) Uani 1 1 d . . .
H40A H 0.8269 0.2089 1.0362 0.069 Uiso 1 1 calc R . .
H40B H 0.8612 0.2604 1.0710 0.069 Uiso 1 1 calc R . .
H40C H 0.8586 0.2476 0.9712 0.069 Uiso 1 1 calc R . .
C41 C 0.6875(3) -0.02297(13) 1.0176(3) 0.0671(11) Uani 1 1 d . . .
H41A H 0.6948 -0.0192 1.0811 0.080 Uiso 1 1 calc R . .
H41B H 0.6202 -0.0145 0.9928 0.080 Uiso 1 1 calc R . .
C42 C 0.4126(2) 0.03949(12) 0.6930(2) 0.0564(9) Uani 1 1 d . . .
H42A H 0.4474 0.0182 0.7373 0.068 Uiso 1 1 calc R . .
H42B H 0.4129 0.0249 0.6355 0.068 Uiso 1 1 calc R . .
C47 C 1.0208(3) -0.01784(14) 0.6373(3) 0.0633(10) Uani 1 1 d . . .
H47A H 0.9856 -0.0219 0.5789 0.095 Uiso 1 1 calc R . .
H47B H 1.0126 -0.0462 0.6716 0.095 Uiso 1 1 calc R . .
H47C H 1.0898 -0.0130 0.6344 0.095 Uiso 1 1 calc R . .
N1 N 0.62559(14) 0.23311(7) 0.91238(13) 0.0265(5) Uani 1 1 d . . .
N2 N 0.77082(14) 0.21406(7) 0.81386(13) 0.0255(4) Uani 1 1 d . . .
N3 N 0.84311(15) 0.02924(7) 0.69659(13) 0.0281(5) Uani 1 1 d . . .
N4 N 0.68670(14) 0.09130(7) 0.66164(13) 0.0253(4) Uani 1 1 d . . .
Si1 Si 0.49599(5) 0.24032(3) 0.88984(5) 0.03605(19) Uani 1 1 d . . .
Si2 Si 0.69686(6) 0.26464(3) 0.99859(5) 0.03495(19) Uani 1 1 d . . .
Si3 Si 0.78709(6) 0.25878(3) 0.74094(5) 0.03155(18) Uani 1 1 d . . .
Si4 Si 0.97041(5) 0.03637(3) 0.69055(5) 0.03701(19) Uani 1 1 d . . .
Si5 Si 0.78054(6) -0.02562(3) 0.66844(5) 0.03615(19) Uani 1 1 d . . .
Si6 Si 0.65282(5) 0.10803(3) 0.55533(5) 0.03048(17) Uani 1 1 d . . .
P1 P 0.78252(4) 0.07732(2) 0.72929(4) 0.02233(14) Uani 1 1 d . . .
P2 P 0.67975(4) 0.19193(2) 0.85389(4) 0.02258(14) Uani 1 1 d . . .
Mg1 Mg 0.86364(6) 0.15576(3) 0.85731(5) 0.02397(18) Uani 1 1 d . . .
Mg2 Mg 0.59978(6) 0.09971(3) 0.76308(5) 0.02613(19) Uani 1 1 d . . .
Mg3 Mg 0.73545(6) 0.07988(3) 0.94400(5) 0.02608(19) Uani 1 1 d . . .
Cl1 Cl 0.91855(5) 0.09710(2) 0.97620(4) 0.03354(16) Uani 1 1 d . . .
Cl2 Cl 0.55046(5) 0.06585(3) 0.89834(5) 0.03877(17) Uani 1 1 d . . .
O1 O 0.45959(13) 0.08666(7) 0.69665(13) 0.0416(5) Uani 1 1 d . . .
O2 O 1.00130(12) 0.18755(7) 0.87159(12) 0.0358(4) Uani 1 1 d . . .
O3 O 0.71371(15) 0.09088(7) 1.07571(12) 0.0428(5) Uani 1 1 d . . .
O4 O 0.75771(14) 0.00755(7) 0.98086(13) 0.0380(5) Uani 1 1 d . . .
O5 O 0.86232(11) 0.11586(6) 0.75154(11) 0.0255(4) Uani 1 1 d . . .
O6 O 0.73700(12) 0.06586(6) 0.81367(10) 0.0249(4) Uani 1 1 d . . .
O7 O 0.59664(11) 0.16910(6) 0.79030(11) 0.0275(4) Uani 1 1 d . . .
O8 O 0.73050(11) 0.15177(6) 0.91545(11) 0.0247(4) Uani 1 1 d . . .

loop_
_atom_site_aniso_label
_atom_site_aniso_U_11
_atom_site_aniso_U_22
_atom_site_aniso_U_33
_atom_site_aniso_U_23
_atom_site_aniso_U_13
_atom_site_aniso_U_12
C1 0.067(2) 0.0409(19) 0.058(2) 0.0125(16) -0.0071(17) 0.0079(16)
C2 0.058(2) 0.052(2) 0.0408(18) -0.0043(15) -0.0094(15) -0.0140(16)
C3 0.056(2) 0.070(2) 0.0380(18) 0.0068(16) 0.0131(15) -0.0074(17)
C4 0.0539(19) 0.0313(17) 0.063(2) -0.0050(15) 0.0081(16) -0.0149(14)
C5 0.078(2) 0.0362(18) 0.0450(19) -0.0119(15) -0.0063(17) 0.0054(16)
C6 0.081(2) 0.0307(17) 0.052(2) -0.0005(15) 0.0048(17) 0.0093(16)
C7 0.0403(17) 0.064(2) 0.052(2) -0.0064(16) 0.0189(15) -0.0044(15)
C8 0.0323(16) 0.078(3) 0.0474(19) -0.0071(17) 0.0004(14) 0.0117(15)
C10 0.0522(19) 0.063(2) 0.0387(17) 0.0102(15) 0.0188(14) 0.0011(16)
C11 0.060(2) 0.0321(16) 0.0463(18) 0.0096(14) 0.0062(15) 0.0066(14)
C12 0.064(2) 0.0366(18) 0.066(2) 0.0044(16) 0.0031(17) -0.0208(15)
C13 0.0328(16) 0.059(2) 0.066(2) 0.0043(17) 0.0184(15) 0.0045(14)
C14 0.0375(17) 0.054(2) 0.055(2) 0.0042(16) 0.0002(14) 0.0160(14)
C15 0.060(2) 0.057(2) 0.065(2) -0.0050(18) 0.0186(17) 0.0284(17)
C16 0.090(3) 0.037(2) 0.073(3) -0.0124(17) 0.002(2) -0.0065(18)
C17 0.071(2) 0.095(3) 0.0331(18) -0.0120(18) 0.0160(16) 0.012(2)
C19 0.0474(18) 0.0309(16) 0.0519(19) 0.0056(13) 0.0133(14) 0.0072(13)
C20 0.097(3) 0.0282(19) 0.096(3) -0.0005(19) 0.037(2) 0.0001(18)
C21 0.133(5) 0.037(3) 0.287(9) 0.004(4) 0.126(5) -0.021(3)
C23 0.081(3) 0.134(4) 0.0307(19) 0.007(2) 0.0043(18) 0.027(3)
C24 0.109(4) 0.169(5) 0.052(2) -0.017(3) 0.022(2) 0.078(4)
C25 0.182(7) 0.290(10) 0.047(3) -0.055(4) -0.012(4) 0.115(7)
C26 0.187(7) 0.287(10) 0.048(3) -0.007(4) 0.023(4) 0.150(7)
C27 0.0359(16) 0.055(2) 0.0515(19) -0.0248(16) 0.0045(13) -0.0158(14)
C28 0.0314(17) 0.085(3) 0.065(2) -0.027(2) 0.0068(15) -0.0096(16)
C29 0.037(2) 0.355(10) 0.051(3) -0.011(4) 0.0089(18) -0.065(4)
C30 0.0433(19) 0.112(3) 0.0419(19) -0.005(2) 0.0138(15) -0.028(2)
C31 0.0364(19) 0.060(3) 0.138(4) 0.002(3) -0.018(2) 0.0042(17)
C32 0.048(3) 0.113(5) 0.200(6) 0.008(4) 0.045(3) 0.006(3)
C33 0.058(2) 0.096(4) 0.088(3) -0.009(3) 0.032(2) -0.027(2)
C40 0.0417(17) 0.055(2) 0.0402(17) -0.0171(15) -0.0007(13) -0.0043(14)
C41 0.075(3) 0.045(2) 0.090(3) 0.029(2) 0.043(2) 0.0009(17)
C42 0.0410(18) 0.054(2) 0.071(2) -0.0143(18) -0.0009(16) -0.0156(15)
C47 0.049(2) 0.068(3) 0.076(3) -0.022(2) 0.0201(18) 0.0148(17)
N1 0.0267(11) 0.0262(11) 0.0275(11) -0.0019(9) 0.0068(8) 0.0047(8)
N2 0.0284(11) 0.0220(11) 0.0275(11) 0.0005(9) 0.0083(8) 0.0008(8)
N3 0.0300(11) 0.0236(11) 0.0309(12) -0.0051(9) 0.0048(9) 0.0031(8)
N4 0.0248(10) 0.0243(11) 0.0266(11) -0.0014(9) 0.0031(8) -0.0010(8)
Si1 0.0296(4) 0.0384(5) 0.0413(5) 0.0009(3) 0.0088(3) 0.0120(3)
Si2 0.0435(4) 0.0320(4) 0.0294(4) -0.0080(3) 0.0055(3) 0.0042(3)
Si3 0.0390(4) 0.0246(4) 0.0320(4) 0.0031(3) 0.0081(3) -0.0040(3)
Si4 0.0293(4) 0.0449(5) 0.0379(4) -0.0086(4) 0.0083(3) 0.0062(3)
Si5 0.0473(5) 0.0215(4) 0.0381(4) -0.0061(3) 0.0011(3) 0.0006(3)
Si6 0.0357(4) 0.0281(4) 0.0261(4) 0.0010(3) -0.0005(3) -0.0045(3)
P1 0.0238(3) 0.0192(3) 0.0242(3) -0.0025(2) 0.0040(2) -0.0007(2)
P2 0.0238(3) 0.0208(3) 0.0237(3) -0.0011(2) 0.0055(2) 0.0018(2)
Mg1 0.0217(4) 0.0228(4) 0.0276(4) -0.0022(3) 0.0041(3) -0.0013(3)
Mg2 0.0213(4) 0.0273(5) 0.0298(5) -0.0018(4) 0.0041(3) -0.0021(3)
Mg3 0.0304(4) 0.0230(4) 0.0255(4) 0.0031(3) 0.0062(3) 0.0006(3)
Cl1 0.0307(3) 0.0335(4) 0.0344(4) 0.0037(3) -0.0017(3) 0.0027(3)
Cl2 0.0319(3) 0.0447(4) 0.0417(4) 0.0084(3) 0.0123(3) -0.0055(3)
O1 0.0267(10) 0.0486(13) 0.0484(12) -0.0055(10) 0.0015(8) -0.0084(9)
O2 0.0251(9) 0.0432(12) 0.0389(11) -0.0054(9) 0.0042(8) -0.0098(8)
O3 0.0570(13) 0.0440(12) 0.0289(10) 0.0034(9) 0.0114(9) 0.0114(10)
O4 0.0460(11) 0.0261(10) 0.0453(12) 0.0078(8) 0.0184(9) 0.0027(8)
O5 0.0245(9) 0.0227(9) 0.0296(9) -0.0049(7) 0.0050(7) -0.0023(7)
O6 0.0265(9) 0.0220(9) 0.0264(9) 0.0009(7) 0.0043(7) 0.0006(7)
O7 0.0248(9) 0.0264(9) 0.0304(9) -0.0044(7) 0.0014(7) 0.0004(7)
O8 0.0252(9) 0.0221(9) 0.0271(9) 0.0004(7) 0.0052(7) 0.0017(7)

loop_
_atom_type_symbol
_atom_type_description
_atom_type_scat_dispersion_real
_atom_type_scat_dispersion_imag
_atom_type_scat_source
C C 0.0033 0.0016 'International Tables Vol C Tables 4.2.6.8 and 6.1.1.4'
H H 0.0000 0.0000 'International Tables Vol C Tables 4.2.6.8 and 6.1.1.4'
N N 0.0061 0.0033 'International Tables Vol C Tables 4.2.6.8 and 6.1.1.4'
Si Si 0.0817 0.0704 'International Tables Vol C Tables 4.2.6.8 and 6.1.1.4'
P P 0.1023 0.0942 'International Tables Vol C Tables 4.2.6.8 and 6.1.1.4'
Mg Mg 0.0486 0.0363 'International Tables Vol C Tables 4.2.6.8 and 6.1.1.4'
Cl Cl 0.1484 0.1585 'International Tables Vol C Tables 4.2.6.8 and 6.1.1.4'
O O 0.0106 0.0060 'International Tables Vol C Tables 4.2.6.8 and 6.1.1.4'

loop_
_exptl_crystal_face_index_h
_exptl_crystal_face_index_k
_exptl_crystal_face_index_l
_exptl_crystal_face_perp_dist
1 0 0 0.070000
-1 0 0 0.250000
0 1 0 0.010000
0 -1 0 0.250000
0 0 1 0.150000
0 0 -1 0.090000

loop_
_geom_angle_atom_site_label_1
_geom_angle_atom_site_label_2
_geom_angle_atom_site_label_3
_geom_angle
_geom_angle_site_symmetry_1
_geom_angle_site_symmetry_3
_geom_angle_publ_flag
O4 C19 C20 105.8(3) . . ?
C21 C20 C19 106.6(3) . . ?
C20 C21 C41 111.5(3) . . ?
C25 C23 O3 107.3(4) . . ?
O3 C24 C26 106.2(4) . . ?
C26 C25 C23 109.2(5) . . ?
C25 C26 C24 106.9(4) . . ?
O2 C27 C28 106.5(2) . . ?
C29 C28 C27 105.9(3) . . ?
C30 C29 C28 110.6(3) . . ?
C29 C30 O2 107.1(3) . . ?
C32 C31 O1 107.7(4) . . ?
C31 C32 C33 109.6(4) . . ?
C32 C33 C42 106.6(3) . . ?
C21 C41 O4 106.1(3) . . ?
O1 C42 C33 106.8(3) . . ?
P2 N1 Si2 119.85(12) . . ?
P2 N1 Si1 118.57(12) . . ?
Si2 N1 Si1 121.43(12) . . ?
P2 N2 Si3 135.93(13) . . ?
P2 N2 Mg1 93.05(10) . . ?
Si3 N2 Mg1 129.37(11) . . ?
P1 N3 Si5 120.67(12) . . ?
P1 N3 Si4 117.38(12) . . ?
Si5 N3 Si4 121.95(12) . . ?
P1 N4 Si6 140.84(13) . . ?
P1 N4 Mg2 92.53(10) . . ?
Si6 N4 Mg2 125.32(11) . . ?
N1 Si1 C13 109.16(12) . . ?
N1 Si1 C14 114.85(13) . . ?
C13 Si1 C14 111.79(16) . . ?
N1 Si1 C15 110.98(14) . . ?
C13 Si1 C15 107.68(17) . . ?
C14 Si1 C15 102.00(15) . . ?
N1 Si2 C40 113.12(12) . . ?
N1 Si2 C16 110.78(14) . . ?
C40 Si2 C16 107.25(17) . . ?
N1 Si2 C17 111.07(15) . . ?
C40 Si2 C17 106.16(16) . . ?
C16 Si2 C17 108.20(18) . . ?
N2 Si3 C11 113.70(12) . . ?
N2 Si3 C10 109.78(13) . . ?
C11 Si3 C10 107.90(15) . . ?
N2 Si3 C12 110.55(13) . . ?
C11 Si3 C12 108.37(15) . . ?
C10 Si3 C12 106.23(16) . . ?
N3 Si4 C8 111.19(13) . . ?
N3 Si4 C7 113.69(13) . . ?
C8 Si4 C7 111.83(16) . . ?
N3 Si4 C47 111.07(14) . . ?
C8 Si4 C47 105.13(16) . . ?
C7 Si4 C47 103.33(17) . . ?
N3 Si5 C4 112.10(12) . . ?
N3 Si5 C5 110.55(13) . . ?
C4 Si5 C5 107.07(16) . . ?
N3 Si5 C6 110.89(13) . . ?
C4 Si5 C6 106.70(16) . . ?
C5 Si5 C6 109.38(15) . . ?
N4 Si6 C3 114.33(13) . . ?
N4 Si6 C1 110.04(14) . . ?
C3 Si6 C1 108.50(17) . . ?
N4 Si6 C2 111.38(13) . . ?
C3 Si6 C2 107.21(16) . . ?
C1 Si6 C2 104.90(16) . . ?
O5 P1 O6 108.49(9) . . ?
O5 P1 N4 117.92(10) . . ?
O6 P1 N4 101.61(10) . . ?
O5 P1 N3 104.52(10) . . ?
O6 P1 N3 111.36(10) . . ?
N4 P1 N3 112.99(11) . . ?
O5 P1 Mg2 116.66(7) . . ?
O6 P1 Mg2 52.33(7) . . ?
N4 P1 Mg2 51.27(8) . . ?
N3 P1 Mg2 138.57(8) . . ?
O5 P1 Mg1 34.24(7) . . ?
O6 P1 Mg1 75.95(7) . . ?
N4 P1 Mg1 115.92(8) . . ?
N3 P1 Mg1 127.64(8) . . ?
Mg2 P1 Mg1 88.40(3) . . ?
O7 P2 O8 108.58(10) . . ?
O7 P2 N2 117.70(10) . . ?
O8 P2 N2 101.82(10) . . ?
O7 P2 N1 106.03(10) . . ?
O8 P2 N1 110.48(10) . . ?
N2 P2 N1 112.11(11) . . ?
O7 P2 Mg1 117.68(7) . . ?
O8 P2 Mg1 52.57(6) . . ?
N2 P2 Mg1 50.92(8) . . ?
N1 P2 Mg1 136.07(8) . . ?
O7 P2 Mg2 34.06(7) . . ?
O8 P2 Mg2 77.16(7) . . ?
N2 P2 Mg2 113.31(8) . . ?
N1 P2 Mg2 130.94(8) . . ?
Mg1 P2 Mg2 88.25(3) . . ?
O5 Mg1 O2 103.00(8) . . ?
O5 Mg1 N2 103.72(8) . . ?
O2 Mg1 N2 101.93(9) . . ?
O5 Mg1 O8 114.26(8) . . ?
O2 Mg1 O8 142.75(8) . . ?
N2 Mg1 O8 70.18(7) . . ?
O5 Mg1 Cl1 101.98(6) . . ?
O2 Mg1 Cl1 91.59(7) . . ?
N2 Mg1 Cl1 147.29(7) . . ?
O8 Mg1 Cl1 80.98(5) . . ?
O5 Mg1 P2 107.29(6) . . ?
O2 Mg1 P2 132.71(7) . . ?
N2 Mg1 P2 36.03(6) . . ?
O8 Mg1 P2 35.10(5) . . ?
Cl1 Mg1 P2 115.95(4) . . ?
O5 Mg1 P1 25.99(5) . . ?
O2 Mg1 P1 128.09(6) . . ?
N2 Mg1 P1 101.35(7) . . ?
O8 Mg1 P1 88.92(5) . . ?
Cl1 Mg1 P1 93.00(4) . . ?
P2 Mg1 P1 90.07(3) . . ?
O5 Mg1 Mg3 92.17(6) . . ?
O2 Mg1 Mg3 142.71(7) . . ?
N2 Mg1 Mg3 107.29(6) . . ?
O8 Mg1 Mg3 39.74(5) . . ?
Cl1 Mg1 Mg3 51.65(3) . . ?
P2 Mg1 Mg3 71.34(3) . . ?
P1 Mg1 Mg3 67.92(3) . . ?
O7 Mg2 O1 103.16(8) . . ?
O7 Mg2 N4 107.30(8) . . ?
O1 Mg2 N4 101.50(9) . . ?
O7 Mg2 O6 113.29(7) . . ?
O1 Mg2 O6 143.51(8) . . ?
N4 Mg2 O6 70.11(7) . . ?
O7 Mg2 Cl2 100.04(6) . . ?
O1 Mg2 Cl2 90.03(7) . . ?
N4 Mg2 Cl2 146.78(7) . . ?
O6 Mg2 Cl2 82.07(6) . . ?
O7 Mg2 P1 108.34(6) . . ?
O1 Mg2 P1 133.11(7) . . ?
N4 Mg2 P1 36.20(6) . . ?
O6 Mg2 P1 35.04(5) . . ?
Cl2 Mg2 P1 116.87(4) . . ?
O7 Mg2 P2 25.71(5) . . ?
O1 Mg2 P2 128.28(7) . . ?
N4 Mg2 P2 103.20(6) . . ?
O6 Mg2 P2 87.87(5) . . ?
Cl2 Mg2 P2 93.25(4) . . ?
P1 Mg2 P2 89.98(3) . . ?
O7 Mg2 Mg3 90.61(6) . . ?
O1 Mg2 Mg3 141.93(7) . . ?
N4 Mg2 Mg3 108.02(6) . . ?
O6 Mg2 Mg3 39.89(5) . . ?
Cl2 Mg2 Mg3 52.36(3) . . ?
P1 Mg2 Mg3 71.83(3) . . ?
P2 Mg2 Mg3 67.37(3) . . ?
O8 Mg3 O6 88.79(7) . . ?
O8 Mg3 O4 173.15(8) . . ?
O6 Mg3 O4 93.55(8) . . ?
O8 Mg3 O3 93.50(8) . . ?
O6 Mg3 O3 172.14(8) . . ?
O4 Mg3 O3 85.04(8) . . ?
O8 Mg3 Cl1 81.87(5) . . ?
O6 Mg3 Cl1 94.27(6) . . ?
O4 Mg3 Cl1 91.53(6) . . ?
O3 Mg3 Cl1 93.49(7) . . ?
O8 Mg3 Cl2 95.11(6) . . ?
O6 Mg3 Cl2 81.66(6) . . ?
O4 Mg3 Cl2 91.60(6) . . ?
O3 Mg3 Cl2 90.65(7) . . ?
Cl1 Mg3 Cl2 175.01(4) . . ?
O8 Mg3 Mg1 42.42(5) . . ?
O6 Mg3 Mg1 68.00(5) . . ?
O4 Mg3 Mg1 133.14(6) . . ?
O3 Mg3 Mg1 118.35(7) . . ?
Cl1 Mg3 Mg1 50.20(3) . . ?
Cl2 Mg3 Mg1 125.13(4) . . ?
O8 Mg3 Mg2 69.13(5) . . ?
O6 Mg3 Mg2 42.19(5) . . ?
O4 Mg3 Mg2 116.65(6) . . ?
O3 Mg3 Mg2 132.23(7) . . ?
Cl1 Mg3 Mg2 125.28(4) . . ?
Cl2 Mg3 Mg2 49.75(3) . . ?
Mg1 Mg3 Mg2 78.69(3) . . ?
Mg1 Cl1 Mg3 78.15(4) . . ?
Mg2 Cl2 Mg3 77.90(4) . . ?
C31 O1 C42 107.7(2) . . ?
C31 O1 Mg2 119.6(2) . . ?
C42 O1 Mg2 123.35(18) . . ?
C30 O2 C27 109.3(2) . . ?
C30 O2 Mg1 123.52(17) . . ?
C27 O2 Mg1 125.52(17) . . ?
C24 O3 C23 108.4(3) . . ?
C24 O3 Mg3 125.5(2) . . ?
C23 O3 Mg3 125.2(2) . . ?
C19 O4 C41 109.1(2) . . ?
C19 O4 Mg3 123.07(16) . . ?
C41 O4 Mg3 125.63(18) . . ?
P1 O5 Mg1 119.77(10) . . ?
P1 O6 Mg3 147.54(11) . . ?
P1 O6 Mg2 92.63(8) . . ?
Mg3 O6 Mg2 97.93(8) . . ?
P2 O7 Mg2 120.23(10) . . ?
P2 O8 Mg3 145.78(10) . . ?
P2 O8 Mg1 92.33(8) . . ?
Mg3 O8 Mg1 97.85(7) . . ?

loop_
_geom_bond_atom_site_label_1
_geom_bond_atom_site_label_2
_geom_bond_distance
_geom_bond_site_symmetry_2
_geom_bond_publ_flag
C1 Si6 1.870(3) . ?
C2 Si6 1.878(3) . ?
C3 Si6 1.866(3) . ?
C4 Si5 1.860(3) . ?
C5 Si5 1.862(3) . ?
C6 Si5 1.876(3) . ?
C7 Si4 1.859(3) . ?
C8 Si4 1.851(3) . ?
C10 Si3 1.868(3) . ?
C11 Si3 1.866(3) . ?
C12 Si3 1.879(3) . ?
C13 Si1 1.854(3) . ?
C14 Si1 1.866(3) . ?
C15 Si1 1.869(3) . ?
C16 Si2 1.866(4) . ?
C17 Si2 1.871(3) . ?
C19 O4 1.443(3) . ?
C19 C20 1.505(4) . ?
C20 C21 1.400(6) . ?
C21 C41 1.422(6) . ?
C23 C25 1.432(6) . ?
C23 O3 1.436(4) . ?
C24 O3 1.422(4) . ?
C24 C26 1.496(6) . ?
C25 C26 1.384(8) . ?
C27 O2 1.446(3) . ?
C27 C28 1.489(4) . ?
C28 C29 1.426(5) . ?
C29 C30 1.425(5) . ?
C30 O2 1.428(4) . ?
C31 C32 1.417(6) . ?
C31 O1 1.441(4) . ?
C32 C33 1.436(6) . ?
C33 C42 1.475(5) . ?
C40 Si2 1.858(3) . ?
C41 O4 1.453(4) . ?
C42 O1 1.450(4) . ?
C47 Si4 1.884(3) . ?
N1 P2 1.686(2) . ?
N1 Si2 1.755(2) . ?
N1 Si1 1.766(2) . ?
N2 P2 1.589(2) . ?
N2 Si3 1.703(2) . ?
N2 Mg1 2.098(2) . ?
N3 P1 1.681(2) . ?
N3 Si5 1.762(2) . ?
N3 Si4 1.767(2) . ?
N4 P1 1.594(2) . ?
N4 Si6 1.693(2) . ?
N4 Mg2 2.106(2) . ?
P1 O5 1.5264(17) . ?
P1 O6 1.5499(18) . ?
P1 Mg2 2.6967(11) . ?
P1 Mg1 3.0237(11) . ?
P2 O7 1.5212(17) . ?
P2 O8 1.5529(17) . ?
P2 Mg1 2.6984(11) . ?
P2 Mg2 3.0296(11) . ?
Mg1 O5 1.9600(18) . ?
Mg1 O2 2.0588(19) . ?
Mg1 O8 2.1446(18) . ?
Mg1 Cl1 2.4727(11) . ?
Mg1 Mg3 3.1497(12) . ?
Mg2 O7 1.9639(19) . ?
Mg2 O1 2.065(2) . ?
Mg2 O6 2.1368(18) . ?
Mg2 Cl2 2.4599(12) . ?
Mg2 Mg3 3.1515(15) . ?
Mg3 O8 2.0326(18) . ?
Mg3 O6 2.0405(18) . ?
Mg3 O4 2.087(2) . ?
Mg3 O3 2.108(2) . ?
Mg3 Cl1 2.5240(11) . ?
Mg3 Cl2 2.5522(12) . ?

loop_
_geom_contact_atom_site_label_1
_geom_contact_atom_site_label_2
_geom_contact_distance
_geom_contact_site_symmetry_1
_geom_contact_site_symmetry_2
_geom_contact_publ_flag
? ? ? ? ? ?

loop_
_geom_hbond_atom_site_label_D
_geom_hbond_atom_site_label_H
_geom_hbond_atom_site_label_A
_geom_hbond_distance_DH
_geom_hbond_distance_HA
_geom_hbond_distance_DA
_geom_hbond_angle_DHA
_geom_hbond_site_symmetry_A
_geom_hbond_publ_flag
? ? ? ? ? ? ? ? ?

loop_
_geom_torsion_atom_site_label_1
_geom_torsion_atom_site_label_2
_geom_torsion_atom_site_label_3
_geom_torsion_atom_site_label_4
_geom_torsion
_geom_torsion_site_symmetry_1
_geom_torsion_site_symmetry_2
_geom_torsion_site_symmetry_3
_geom_torsion_site_symmetry_4
_geom_torsion_publ_flag
? ? ? ? ? ? ? ? ? ?

loop_
_reflns_scale_group_code
_reflns_scale_meas_F
1 1.0
